data_1008466
loop_
_publ_author_name
'Eisenmann, B'
'Klein, J'
'Somer, M'

_publ_section_title
;
Crystal structure of trisodium dipotassium triphosphidosilicate
;
_journal_coden_ASTM ZEKRDZ
_journal_name_full
;
Zeitschrift fuer Kristallographie (149,1979-)
;
_journal_page_first 275
_journal_page_last 276
_journal_volume 197
_journal_year 1991
_chemical_formula_structural 'Na3 K2 Si P3'
_chemical_formula_sum 'K2 Na3 P3 Si'
_chemical_name_systematic 'Trisodium dipotassium triphosphidosilicate'
_space_group_IT_number 62
_symmetry_cell_setting orthorhombic
_symmetry_Int_Tables_number 62
_symmetry_space_group_name_Hall '-P 2ac 2n'
_symmetry_space_group_name_H-M 'P n m a'
_cell_angle_alpha 90.(0)
_cell_angle_beta 90.(0)
_cell_angle_gamma 90.(0)
_cell_formula_units_Z 4
_cell_length_a 14.580(4)
_cell_length_b 4.750(2)
_cell_length_c 13.020(4)
_cell_volume 901.7
_refine_ls_R_factor_all 0.084
_cod_database_code 1008466

loop_
_symmetry_equiv_pos_as_xyz
x,y,z
1/2+x,1/2-y,1/2-z
-x,1/2+y,-z
1/2-x,-y,1/2+z
-x,-y,-z
1/2-x,1/2+y,1/2+z
x,1/2-y,z
1/2+x,y,1/2-z

loop_
_atom_site_label
_atom_site_type_symbol
_atom_site_symmetry_multiplicity
_atom_site_Wyckoff_symbol
_atom_site_fract_x
_atom_site_fract_y
_atom_site_fract_z
_atom_site_occupancy
_atom_site_attached_hydrogens
_atom_site_calc_flag
Na1 Na1+ 4 c 0.55945(30) 0.25 0.4286(4) 1. 0 d
Na2 Na1+ 4 c 0.08416(40) 0.25 0.81602(40) 1. 0 d
Na3 Na1+ 4 c 0.25697(30) 0.25 0.23518(40) 1. 0 d
K1 K1+ 4 c 0.29839(20) 0.25 0.94014(20) 1. 0 d
K2 K1+ 4 c 0.51317(20) 0.25 0.13409(20) 1. 0 d
Si1 Si4+ 4 c 0.29584(20) 0.25 0.58433(20) 1. 0 d
P1 P3- 4 c 0.14749(20) 0.25 0.60077(20) 1. 0 d
P2 P3- 4 c 0.35939(20) 0.25 0.43257(20) 1. 0 d
P3 P3- 4 c 0.38483(20) 0.25 0.7180(2) 1. 0 d

loop_
_atom_type_symbol
_atom_type_oxidation_number
Na1+ 1.000
K1+ 1.000
Si4+ 4.000
P3- -3.000
